data_2231549
loop_
_publ_author_name
'Shi, Haochen'
'Gao, Feng'
'Qi, Jingang'

_publ_section_title
;
 <i>catena</i>-Poly[[diaquacopper(II)]-\m-hydroxido-\k^2^<i>O</i>:<i>O</i>-\m-[4-(4<i>H</i>-1,2,4-triazol-4-yl)benzoato]-\k^2^<i>N</i>^1^:<i>N</i>^2^]
;
_journal_coeditor_code HY2457
_journal_issue 9
_journal_name_full 'Acta Crystallographica Section E'
_journal_page_first m1255
_journal_page_last m1256
_journal_paper_doi 10.1107/S1600536811032624
_journal_volume 67
_journal_year 2011
_chemical_formula_iupac '[Cu (C9 H6 N3 O2) (OH) (H2 O)2]'
_chemical_formula_moiety 'C9 H11 Cu N3 O5'
_chemical_formula_sum 'C9 H11 Cu N3 O5'
_chemical_formula_weight 304.75
_chemical_name_systematic
;
<i>catena</i>-Poly[[diaquacopper(II)]-\m-hydroxido-\k^2^<i>O</i>:<i>O</i>-
\m-[4-(4<i>H</i>-1,2,4-triazol-4-yl)benzoato]-
\k^2^<i>N</i>^1^:<i>N</i>^2^]
;
_space_group_IT_number 11
_symmetry_cell_setting monoclinic
_symmetry_space_group_name_Hall '-P 2yb'
_symmetry_space_group_name_H-M 'P 1 21/m 1'
_atom_sites_solution_hydrogens geom
_atom_sites_solution_primary direct
_atom_sites_solution_secondary difmap
_audit_creation_method SHELXL-97
_cell_angle_alpha 90.000
_cell_angle_beta 102.919(5)
_cell_angle_gamma 90.000
_cell_formula_units_Z 2
_cell_length_a 6.787(5)
_cell_length_b 6.758(5)
_cell_length_c 12.036(5)
_cell_measurement_reflns_used 1165
_cell_measurement_temperature 293(2)
_cell_measurement_theta_max 26.08
_cell_measurement_theta_min 0.99
_cell_volume 538.1(6)
_computing_cell_refinement 'SAINT (Bruker, 2007)'
_computing_data_collection 'APEX2 (Bruker, 2007)'
_computing_data_reduction 'SAINT (Bruker, 2007)'
_computing_molecular_graphics 'SHELXTL (Sheldrick, 2008)'
_computing_publication_material 'SHELXTL (Sheldrick, 2008)'
_computing_structure_refinement 'SHELXTL (Sheldrick, 2008)'
_computing_structure_solution 'SHELXTL (Sheldrick, 2008)'
_diffrn_ambient_temperature 293(2)
_diffrn_measured_fraction_theta_full 0.997
_diffrn_measured_fraction_theta_max 0.997
_diffrn_measurement_device_type 'Bruker APEXII CCD'
_diffrn_measurement_method '\f and \w scans'
_diffrn_radiation_monochromator graphite
_diffrn_radiation_source 'fine-focus sealed tube'
_diffrn_radiation_type MoK\a
_diffrn_radiation_wavelength 0.71073
_diffrn_reflns_av_R_equivalents 0.0221
_diffrn_reflns_av_sigmaI/netI 0.0265
_diffrn_reflns_limit_h_max 8
_diffrn_reflns_limit_h_min -7
_diffrn_reflns_limit_k_max 8
_diffrn_reflns_limit_k_min -7
_diffrn_reflns_limit_l_max 12
_diffrn_reflns_limit_l_min -14
_diffrn_reflns_number 3021
_diffrn_reflns_theta_full 26.08
_diffrn_reflns_theta_max 26.08
_diffrn_reflns_theta_min 3.08
_exptl_absorpt_coefficient_mu 2.049
_exptl_absorpt_correction_T_max 0.75
_exptl_absorpt_correction_T_min 0.64
_exptl_absorpt_correction_type multi-scan
_exptl_absorpt_process_details '(SADABS; Bruker, 2001)'
_exptl_crystal_colour blue
_exptl_crystal_density_diffrn 1.881
_exptl_crystal_density_method 'not measured'
_exptl_crystal_description block
_exptl_crystal_F_000 310
_exptl_crystal_size_max 0.21
_exptl_crystal_size_mid 0.19
_exptl_crystal_size_min 0.15
_refine_diff_density_max 0.446
_refine_diff_density_min -0.370
_refine_ls_extinction_method none
_refine_ls_goodness_of_fit_ref 1.120
_refine_ls_hydrogen_treatment mixed
_refine_ls_matrix_type full
_refine_ls_number_parameters 111
_refine_ls_number_reflns 1165
_refine_ls_number_restraints 4
_refine_ls_restrained_S_all 1.119
_refine_ls_R_factor_all 0.0323
_refine_ls_R_factor_gt 0.0279
_refine_ls_shift/su_max 0.000
_refine_ls_shift/su_mean 0.000
_refine_ls_structure_factor_coef Fsqd
_refine_ls_weighting_details 'calc w=1/[\s^2^(Fo^2^)+(0.0403P)^2^+0.5502P] where P=(Fo^2^+2Fc^2^)/3'
_refine_ls_weighting_scheme calc
_refine_ls_wR_factor_gt 0.0801
_refine_ls_wR_factor_ref 0.0828
_reflns_number_gt 1010
_reflns_number_total 1165
_reflns_threshold_expression I>2\s(I)
_cod_data_source_file hy2457.cif
_cod_data_source_block I
_cod_original_sg_symbol_H-M 'P 21/m'
_cod_database_code 2231549
_cod_database_fobs_code 2231549

loop_
_symmetry_equiv_pos_as_xyz
'x, y, z'
'-x, y+1/2, -z'
'-x, -y, -z'
'x, -y-1/2, z'

loop_
_atom_site_type_symbol
_atom_site_label
_atom_site_fract_x
_atom_site_fract_y
_atom_site_fract_z
_atom_site_U_iso_or_equiv
_atom_site_adp_type
_atom_site_calc_flag
_atom_site_refinement_flags
_atom_site_occupancy
_atom_site_symmetry_multiplicity
C C1 0.2717(6) 0.2500 -0.3753(3) 0.0147(7) Uani d S 1 2
C C2 0.4779(6) 0.2500 -0.3610(3) 0.0185(8) Uani d S 1 2
H H2 0.5611 0.2500 -0.2882 0.022 Uiso calc SR 1 2
C C3 0.5609(6) 0.2500 -0.4564(3) 0.0176(8) Uani d S 1 2
H H3 0.7006 0.2500 -0.4473 0.021 Uiso calc SR 1 2
C C4 0.4374(5) 0.2500 -0.5653(3) 0.0135(7) Uani d S 1 2
C C5 0.2310(6) 0.2500 -0.5770(3) 0.0264(10) Uani d S 1 2
H H5 0.1474 0.2500 -0.6496 0.032 Uiso calc SR 1 2
C C6 0.1448(6) 0.2500 -0.4827(3) 0.0279(10) Uani d S 1 2
H H6 0.0052 0.2500 -0.4915 0.033 Uiso calc SR 1 2
C C7 0.5284(6) 0.2500 -0.6686(3) 0.0148(7) Uani d S 1 2
C C8 0.1359(4) 0.0900(4) -0.2195(2) 0.0174(6) Uani d . 1 1
H H8 0.1530 -0.0410 -0.2390 0.021 Uiso calc R 1 1
N N1 0.1836(5) 0.2500 -0.2760(2) 0.0151(7) Uani d S 1 2
N N2 0.0624(3) 0.1479(3) -0.13349(17) 0.0150(5) Uani d . 1 1
O O1 0.7151(4) 0.2500 -0.6538(2) 0.0184(6) Uani d S 1 2
O O2 0.4060(4) 0.2500 -0.7656(2) 0.0260(7) Uani d S 1 2
Cu Cu1 0.0000 0.0000 0.0000 0.01409(17) Uani d S 1 2
O O3 0.0096(4) 0.2500 0.0802(2) 0.0145(5) Uani d SD 1 2
O O4 -0.3805(3) 0.0459(3) -0.07541(19) 0.0254(5) Uani d D 1 1
H H9 0.118(4) 0.2500 0.130(3) 0.038 Uiso d SD 1 2
H H10A -0.413(5) -0.040(4) -0.126(2) 0.038 Uiso d D 1 1
H H10 -0.471(8) 0.017(11) -0.040(6) 0.038 Uiso d PD 0.50 1
H H10' -0.372(10) 0.169(2) -0.086(6) 0.038 Uiso d PD 0.50 1

loop_
_atom_site_aniso_label
_atom_site_aniso_U_11
_atom_site_aniso_U_22
_atom_site_aniso_U_33
_atom_site_aniso_U_12
_atom_site_aniso_U_13
_atom_site_aniso_U_23
C1 0.0200(19) 0.0156(18) 0.0121(18) 0.000 0.0112(15) 0.000
C2 0.0175(19) 0.026(2) 0.0116(18) 0.000 0.0030(15) 0.000
C3 0.0141(18) 0.023(2) 0.0166(18) 0.000 0.0064(15) 0.000
C4 0.0189(18) 0.0116(17) 0.0118(18) 0.000 0.0071(15) 0.000
C5 0.019(2) 0.053(3) 0.0076(18) 0.000 0.0021(15) 0.000
C6 0.0142(19) 0.051(3) 0.020(2) 0.000 0.0059(16) 0.000
C7 0.0224(19) 0.0125(18) 0.0121(18) 0.000 0.0092(15) 0.000
C8 0.0221(13) 0.0154(13) 0.0172(13) 0.0008(11) 0.0096(11) -0.0004(11)
N1 0.0174(16) 0.0186(16) 0.0121(15) 0.000 0.0090(12) 0.000
N2 0.0193(11) 0.0134(11) 0.0140(10) 0.0011(9) 0.0073(9) 0.0003(9)
O1 0.0196(14) 0.0210(14) 0.0178(14) 0.000 0.0110(11) 0.000
O2 0.0230(15) 0.0456(19) 0.0098(13) 0.000 0.0046(11) 0.000
Cu1 0.0197(3) 0.0131(3) 0.0117(2) 0.00017(17) 0.00825(18) 0.00091(17)
O3 0.0205(14) 0.0146(13) 0.0095(12) 0.000 0.0056(10) 0.000
O4 0.0300(11) 0.0221(11) 0.0270(11) -0.0001(10) 0.0124(9) -0.0014(9)

loop_
_atom_type_symbol
_atom_type_description
_atom_type_scat_dispersion_real
_atom_type_scat_dispersion_imag
_atom_type_scat_source
C C 0.0033 0.0016 'International Tables Vol C Tables 4.2.6.8 and 6.1.1.4'
H H 0.0000 0.0000 'International Tables Vol C Tables 4.2.6.8 and 6.1.1.4'
N N 0.0061 0.0033 'International Tables Vol C Tables 4.2.6.8 and 6.1.1.4'
O O 0.0106 0.0060 'International Tables Vol C Tables 4.2.6.8 and 6.1.1.4'
Cu Cu 0.3201 1.2651 'International Tables Vol C Tables 4.2.6.8 and 6.1.1.4'

loop_
_geom_angle_atom_site_label_1
_geom_angle_atom_site_label_2
_geom_angle_atom_site_label_3
_geom_angle_site_symmetry_1
_geom_angle_site_symmetry_3
_geom_angle
C2 C1 C6 . . 121.5(3)
C2 C1 N1 . . 119.5(3)
C6 C1 N1 . . 119.0(3)
C1 C2 C3 . . 119.2(3)
C1 C2 H2 . . 120.4
C3 C2 H2 . . 120.4
C2 C3 C4 . . 120.6(3)
C2 C3 H3 . . 119.7
C4 C3 H3 . . 119.7
C5 C4 C3 . . 118.9(3)
C5 C4 C7 . . 120.7(3)
C3 C4 C7 . . 120.4(3)
C4 C5 C6 . . 121.4(4)
C4 C5 H5 . . 119.3
C6 C5 H5 . . 119.3
C1 C6 C5 . . 118.4(4)
C1 C6 H6 . . 120.8
C5 C6 H6 . . 120.8
O1 C7 O2 . . 124.7(3)
O1 C7 C4 . . 118.4(3)
O2 C7 C4 . . 116.9(3)
N2 C8 N1 . . 109.6(2)
N2 C8 H8 . . 125.2
N1 C8 H8 . . 125.2
C8 N1 C8 . 4_565 105.9(3)
C8 N1 C1 . . 127.03(15)
C8 N1 C1 4_565 . 127.03(15)
C8 N2 N2 . 4_565 107.42(16)
C8 N2 Cu1 . . 132.01(19)
N2 N2 Cu1 4_565 . 119.72(6)
O3 Cu1 N2 . . 88.58(10)
O3 Cu1 N2 . 3 91.42(10)
N2 Cu1 N2 . 3 180.00(11)
O3 Cu1 O4 . . 89.42(9)
O3 Cu1 O4 . 3 90.58(9)
N2 Cu1 O4 . 3 88.14(8)
O4 Cu1 N2 . . 91.86(8)
Cu1 O3 Cu1 . 2 121.15(13)
Cu1 O3 H9 . . 106.6(15)
H10A O4 H10 . . 96(5)
H10A O4 H10' . . 126(5)
H10 O4 H10' . . 113(7)

loop_
_geom_bond_atom_site_label_1
_geom_bond_atom_site_label_2
_geom_bond_site_symmetry_2
_geom_bond_distance
C1 C2 . 1.371(5)
C1 C6 . 1.383(5)
C1 N1 . 1.452(4)
C2 C3 . 1.388(5)
C2 H2 . 0.9300
C3 C4 . 1.389(5)
C3 H3 . 0.9300
C4 C5 . 1.376(6)
C4 C7 . 1.508(5)
C5 C6 . 1.388(5)
C5 H5 . 0.9300
C6 H6 . 0.9300
C7 O1 . 1.239(5)
C7 O2 . 1.272(4)
C8 N2 . 1.306(3)
C8 N1 . 1.354(3)
C8 H8 . 0.9300
N2 N2 4_565 1.381(4)
Cu1 O3 . 1.9397(16)
Cu1 N2 3 2.016(2)
Cu1 O4 . 2.558(3)
O3 H9 . 0.839(10)
O4 H10A . 0.836(10)
O4 H10 . 0.846(10)
O4 H10' . 0.844(10)

loop_
_geom_hbond_atom_site_label_D
_geom_hbond_atom_site_label_H
_geom_hbond_atom_site_label_A
_geom_hbond_site_symmetry_A
_geom_hbond_distance_DH
_geom_hbond_distance_HA
_geom_hbond_distance_DA
_geom_hbond_angle_DHA
O3 H9 O2 1_556 0.84(3) 2.07(3) 2.907(4) 172(3)
O4 H10A O2 2_544 0.83(3) 1.94(3) 2.746(3) 164(3)
O4 H10 O4 3_455 0.85(6) 1.94(6) 2.762(4) 165(6)
O4 H10' O4 4_565 0.85(2) 1.93(2) 2.759(4) 165(7)
C6 H6 O1 1_455 0.93 2.44 3.172(5) 135
C8 H8 O1 2_644 0.93 2.23 3.052(4) 147

loop_
_geom_torsion_atom_site_label_1
_geom_torsion_atom_site_label_2
_geom_torsion_atom_site_label_3
_geom_torsion_atom_site_label_4
_geom_torsion_site_symmetry_1
_geom_torsion_site_symmetry_4
_geom_torsion
N2 C8 N1 C8 . 4_565 0.2(4)
N2 C8 N1 C1 . . 179.1(3)
C2 C1 N1 C8 . . -89.3(3)
C6 C1 N1 C8 . . 90.7(3)
C2 C1 N1 C8 . 4_565 89.3(3)
C6 C1 N1 C8 . 4_565 -90.7(3)
N1 C8 N2 N2 . 4_565 -0.2(2)
N1 C8 N2 Cu1 . . -169.2(2)
C8 N2 Cu1 O3 . 3 -20.5(3)
N2 N2 Cu1 O3 4_565 3 171.53(8)
C8 N2 Cu1 O3 . . 159.5(3)
N2 N2 Cu1 O3 4_565 . -8.47(8)
N2 Cu1 O3 Cu1 . 2 15.10(15)
N2 Cu1 O3 Cu1 3 2 -164.90(15)
